data_7127193
loop_
_publ_author_name
'Gao, Bingjian'
'Zou, Suchen'
'Yang, Guoqing'
'Ding, Yongzheng'
'Huang, Hanmin'

_publ_section_title
;
 Carbonylative cycloaddition between two different alkenes enabled by
 reactive directing groups: expedited construction of bridged polycyclic
 skeletons.
;
_journal_issue 81
_journal_name_full 'Chemical communications (Cambridge, England)'
_journal_page_first 12198
_journal_page_last 12201
_journal_paper_doi 10.1039/d0cc05362g
_journal_volume 56
_journal_year 2020
_chemical_formula_moiety 'C19 H16 O3'
_chemical_formula_sum 'C19 H16 O3'
_chemical_formula_weight 292.32
_space_group_crystal_system monoclinic
_space_group_IT_number 14
_space_group_name_Hall '-P 2ybc'
_space_group_name_H-M_alt 'P 1 21/c 1'
_atom_sites_solution_hydrogens geom
_atom_sites_solution_primary dual
_audit_creation_date 2019-09-13
_audit_creation_method
;
Olex2 1.2
(compiled 2018.05.29 svn.r3508 for OlexSys, GUI svn.r5506)
;
_audit_update_record
;
2020-03-15 deposited with the CCDC.	2020-09-02 downloaded from the CCDC.
;
_cell_angle_alpha 90
_cell_angle_beta 100.3580(10)
_cell_angle_gamma 90
_cell_formula_units_Z 4
_cell_length_a 7.03400(10)
_cell_length_b 16.0025(2)
_cell_length_c 13.2355(2)
_cell_measurement_reflns_used 3770
_cell_measurement_temperature 293(2)
_cell_measurement_theta_max 73.0580
_cell_measurement_theta_min 6.4010
_cell_volume 1465.53(4)
_computing_molecular_graphics 'Olex2 (Dolomanov et al., 2009)'
_computing_publication_material 'Olex2 (Dolomanov et al., 2009)'
_computing_structure_refinement 'ShelXL (Sheldrick, 2015)'
_computing_structure_solution 'ShelXT (Sheldrick, 2015)'
_diffrn_ambient_temperature 293(2)
_diffrn_measured_fraction_theta_full 0.999
_diffrn_measured_fraction_theta_max 0.971
_diffrn_measurement_device_type 'SuperNova, Dual, Cu at home/near, AtlasS2'
_diffrn_radiation_type CuK\a
_diffrn_radiation_wavelength 1.54184
_diffrn_reflns_av_R_equivalents 0.0212
_diffrn_reflns_av_unetI/netI 0.0248
_diffrn_reflns_Laue_measured_fraction_full 0.999
_diffrn_reflns_Laue_measured_fraction_max 0.971
_diffrn_reflns_limit_h_max 8
_diffrn_reflns_limit_h_min -8
_diffrn_reflns_limit_k_max 19
_diffrn_reflns_limit_k_min -19
_diffrn_reflns_limit_l_max 16
_diffrn_reflns_limit_l_min -14
_diffrn_reflns_number 5804
_diffrn_reflns_point_group_measured_fraction_full 0.999
_diffrn_reflns_point_group_measured_fraction_max 0.971
_diffrn_reflns_theta_full 67.684
_diffrn_reflns_theta_max 73.180
_diffrn_reflns_theta_min 4.378
_exptl_absorpt_coefficient_mu 0.718
_exptl_crystal_density_diffrn 1.325
_exptl_crystal_description block
_exptl_crystal_F_000 616
_refine_diff_density_max 0.497
_refine_diff_density_min -0.627
_refine_diff_density_rms 0.174
_refine_ls_extinction_method none
_refine_ls_goodness_of_fit_ref 1.101
_refine_ls_hydrogen_treatment constr
_refine_ls_matrix_type full
_refine_ls_number_parameters 200
_refine_ls_number_reflns 2851
_refine_ls_number_restraints 2
_refine_ls_restrained_S_all 1.101
_refine_ls_R_factor_all 0.0978
_refine_ls_R_factor_gt 0.0936
_refine_ls_shift/su_max 0.001
_refine_ls_shift/su_mean 0.000
_refine_ls_structure_factor_coef Fsqd
_refine_ls_weighting_details 'w=1/[\s^2^(Fo^2^)+(0.1369P)^2^+0.6105P] where P=(Fo^2^+2Fc^2^)/3'
_refine_ls_weighting_scheme calc
_refine_ls_wR_factor_gt 0.2227
_refine_ls_wR_factor_ref 0.2285
_reflns_Friedel_coverage 0.000
_reflns_number_gt 2557
_reflns_number_total 2851
_reflns_threshold_expression 'I > 2\s(I)'
_cod_data_source_file d0cc05362g2.cif
_cod_data_source_block gbj-x190911-bz
_cod_depositor_comments 'Adding full bibliography for 7127193--7127197.cif.'
_cod_database_code 7127193
_shelx_shelxl_version_number 2018/3
_shelx_space_group_comment
;
The symmetry employed for this shelxl refinement is uniquely defined
by the following loop, which should always be used as a source of
symmetry information in preference to the above space-group names.
They are only intended as comments.
;
_olex2_refinement_description
;
1. Fixed Uiso
 At 1.2 times of:
  All C(H) groups, All C(H,H) groups
 At 1.5 times of:
  All C(H,H,H) groups
2. Rigid bond restraints
 C1, C2
 with sigma for 1-2 distances of 0.01 and sigma for 1-3 distances of 0.005
 C2, C3
 with sigma for 1-2 distances of 0.0006 and sigma for 1-3 distances of 0.0003
3.a Ternary CH refined with riding coordinates:
 C12(H12), C7(H7)
3.b Secondary CH2 refined with riding coordinates:
 C11(H11A,H11B)
3.c Aromatic/amide H refined with riding coordinates:
 C18(H18), C5(H5), C15(H15), C17(H17), C16(H16), C19(H19), C4(H4), C2(H2),
 C3(H3)
3.d Idealised Me refined as rotating group:
 C9(H9A,H9B,H9C)
;
_olex2_submission_special_instructions 'No special instructions were received'

loop_
_space_group_symop_operation_xyz
'x, y, z'
'-x, y+1/2, -z+1/2'
'-x, -y, -z'
'x, -y-1/2, z-1/2'

loop_
_atom_site_label
_atom_site_type_symbol
_atom_site_fract_x
_atom_site_fract_y
_atom_site_fract_z
_atom_site_U_iso_or_equiv
_atom_site_adp_type
_atom_site_occupancy
_atom_site_site_symmetry_order
_atom_site_calc_flag
_atom_site_refinement_flags_posn
_atom_site_refinement_flags_adp
_atom_site_refinement_flags_occupancy
_atom_site_disorder_assembly
_atom_site_disorder_group
O1 O 0.4553(3) 0.35073(16) 0.57952(12) 0.0726(7) Uani 1 1 d . . . . .
O2 O 0.6713(3) 0.42697(13) 0.51729(18) 0.0787(7) Uani 1 1 d . . . . .
C6 C 0.4238(3) 0.26454(13) 0.39684(14) 0.0366(5) Uani 1 1 d . . . . .
C13 C 0.0758(3) 0.36597(13) 0.28978(15) 0.0380(5) Uani 1 1 d . . . . .
C8 C 0.4200(3) 0.35871(12) 0.39464(14) 0.0376(5) Uani 1 1 d . . . . .
C14 C 0.0291(3) 0.42551(15) 0.21094(17) 0.0451(5) Uani 1 1 d . . . . .
C12 C 0.2023(3) 0.38722(14) 0.39182(15) 0.0434(5) Uani 1 1 d . . . . .
H12 H 0.202017 0.448136 0.399411 0.052 Uiso 1 1 calc R . . . .
C18 C 0.0053(3) 0.28516(14) 0.26971(18) 0.0462(5) Uani 1 1 d . . . . .
H18 H 0.033081 0.244627 0.320580 0.055 Uiso 1 1 calc R . . . .
O3 O 0.0791(4) 0.56308(19) 0.1541(3) 0.1152(11) Uani 1 1 d . . . . .
C10 C 0.5283(3) 0.38379(16) 0.5010(2) 0.0553(6) Uani 1 1 d . . . . .
C5 C 0.4867(3) 0.21299(16) 0.32537(18) 0.0499(6) Uani 1 1 d . . . . .
H5 H 0.537206 0.236178 0.271435 0.060 Uiso 1 1 calc R . . . .
C9 C 0.5106(3) 0.39912(17) 0.3117(2) 0.0561(6) Uani 1 1 d . . . . .
H9A H 0.642759 0.381531 0.318605 0.084 Uiso 1 1 calc GR . . . .
H9B H 0.505594 0.458787 0.318235 0.084 Uiso 1 1 calc GR . . . .
H9C H 0.440932 0.382714 0.245523 0.084 Uiso 1 1 calc GR . . . .
C1 C 0.3516(3) 0.23017(17) 0.47875(17) 0.0527(6) Uani 1 1 d . U . . .
C15 C -0.0798(3) 0.40231(19) 0.11611(18) 0.0567(6) Uani 1 1 d . . . . .
H15 H -0.107225 0.441765 0.063927 0.068 Uiso 1 1 calc R . . . .
C17 C -0.1048(3) 0.26382(17) 0.1760(2) 0.0579(7) Uani 1 1 d . . . . .
H17 H -0.150948 0.209515 0.164866 0.070 Uiso 1 1 calc R . . . .
C7 C 0.2901(4) 0.2950(2) 0.54567(17) 0.0695(9) Uani 1 1 d . . . . .
H7 H 0.247310 0.269339 0.604966 0.083 Uiso 1 1 calc R . . . .
C16 C -0.1468(3) 0.3222(2) 0.0990(2) 0.0620(7) Uani 1 1 d . . . . .
H16 H -0.220023 0.307449 0.035894 0.074 Uiso 1 1 calc R . . . .
C11 C 0.1299(4) 0.3490(2) 0.48572(18) 0.0660(8) Uani 1 1 d . . . . .
H11A H 0.096143 0.393284 0.529387 0.079 Uiso 1 1 calc R . . . .
H11B H 0.015674 0.315355 0.462770 0.079 Uiso 1 1 calc R . . . .
C19 C 0.0886(4) 0.51452(19) 0.2234(3) 0.0732(8) Uani 1 1 d . . . . .
H19 H 0.136298 0.533697 0.289371 0.088 Uiso 1 1 calc R . . . .
C4 C 0.4744(4) 0.12768(18) 0.3341(3) 0.0713(8) Uani 1 1 d . . . . .
H4 H 0.515738 0.093342 0.285617 0.086 Uiso 1 1 calc R . . . .
C2 C 0.3403(4) 0.1416(2) 0.4863(2) 0.0714(7) Uani 1 1 d . U . . .
H2 H 0.291958 0.116614 0.539900 0.086 Uiso 1 1 calc R . . . .
C3 C 0.4035(5) 0.0938(2) 0.4117(3) 0.0818(9) Uani 1 1 d . U . . .
H3 H 0.396264 0.035888 0.415720 0.098 Uiso 1 1 calc R . . . .

loop_
_atom_site_aniso_label
_atom_site_aniso_U_11
_atom_site_aniso_U_22
_atom_site_aniso_U_33
_atom_site_aniso_U_23
_atom_site_aniso_U_13
_atom_site_aniso_U_12
O1 0.0613(11) 0.1183(18) 0.0324(8) -0.0193(9) -0.0069(7) 0.0208(11)
O2 0.0549(11) 0.0674(12) 0.0977(16) -0.0315(11) -0.0293(11) 0.0031(9)
C6 0.0282(9) 0.0442(11) 0.0344(9) 0.0028(7) -0.0027(7) 0.0019(7)
C13 0.0268(9) 0.0479(11) 0.0367(10) -0.0050(8) -0.0010(7) 0.0050(7)
C8 0.0324(9) 0.0430(11) 0.0340(10) -0.0028(7) -0.0033(7) 0.0021(7)
C14 0.0328(10) 0.0542(12) 0.0449(11) 0.0031(9) -0.0022(8) 0.0033(8)
C12 0.0377(10) 0.0525(12) 0.0360(10) -0.0105(8) -0.0044(8) 0.0107(8)
C18 0.0339(10) 0.0486(12) 0.0536(12) -0.0019(9) 0.0012(9) 0.0008(8)
O3 0.1016(19) 0.0914(18) 0.135(2) 0.0564(17) -0.0272(17) -0.0245(15)
C10 0.0439(12) 0.0592(13) 0.0541(13) -0.0198(11) -0.0146(10) 0.0142(10)
C5 0.0409(11) 0.0536(13) 0.0512(12) -0.0094(10) -0.0023(9) 0.0077(9)
C9 0.0405(11) 0.0617(14) 0.0635(15) 0.0176(11) 0.0020(10) -0.0049(10)
C1 0.0371(11) 0.0741(16) 0.0447(12) 0.0231(11) 0.0012(9) 0.0040(10)
C15 0.0402(11) 0.0844(18) 0.0410(12) 0.0061(11) -0.0050(9) 0.0104(11)
C17 0.0356(11) 0.0616(14) 0.0713(16) -0.0234(12) -0.0047(11) -0.0009(10)
C7 0.0493(13) 0.127(3) 0.0319(11) 0.0134(13) 0.0062(10) 0.0141(15)
C16 0.0380(11) 0.090(2) 0.0497(13) -0.0226(13) -0.0126(10) 0.0083(11)
C11 0.0477(13) 0.115(2) 0.0358(11) -0.0064(13) 0.0085(9) 0.0242(14)
C19 0.0592(15) 0.0600(15) 0.089(2) 0.0197(15) -0.0180(14) -0.0022(12)
C4 0.0632(16) 0.0530(15) 0.090(2) -0.0115(14) -0.0084(15) 0.0104(12)
C2 0.0476(14) 0.0864(19) 0.0756(17) 0.0375(13) -0.0012(12) -0.0099(12)
C3 0.0685(18) 0.0530(15) 0.111(2) 0.0109(14) -0.0176(16) 0.0016(13)

loop_
_atom_type_symbol
_atom_type_description
_atom_type_scat_dispersion_real
_atom_type_scat_dispersion_imag
_atom_type_scat_source
C C 0.0181 0.0091 'International Tables Vol C Tables 4.2.6.8 and 6.1.1.4'
H H 0.0000 0.0000 'International Tables Vol C Tables 4.2.6.8 and 6.1.1.4'
O O 0.0492 0.0322 'International Tables Vol C Tables 4.2.6.8 and 6.1.1.4'

loop_
_geom_angle_atom_site_label_1
_geom_angle_atom_site_label_2
_geom_angle_atom_site_label_3
_geom_angle
_geom_angle_site_symmetry_1
_geom_angle_site_symmetry_3
_geom_angle_publ_flag
C10 O1 C7 113.14(17) . . ?
C5 C6 C8 126.06(19) . . ?
C5 C6 C1 120.2(2) . . ?
C1 C6 C8 113.74(19) . . ?
C14 C13 C12 121.99(19) . . ?
C18 C13 C14 117.35(19) . . ?
C18 C13 C12 120.63(19) . . ?
C6 C8 C12 107.52(16) . . ?
C6 C8 C10 103.91(16) . . ?
C6 C8 C9 115.69(18) . . ?
C10 C8 C12 105.33(16) . . ?
C9 C8 C12 112.96(17) . . ?
C9 C8 C10 110.6(2) . . ?
C13 C14 C19 122.9(2) . . ?
C15 C14 C13 120.2(2) . . ?
C15 C14 C19 116.9(2) . . ?
C13 C12 C8 111.39(15) . . ?
C13 C12 C11 113.6(2) . . ?
C11 C12 C8 108.75(17) . . ?
C17 C18 C13 121.5(2) . . ?
O1 C10 C8 114.3(2) . . ?
O2 C10 O1 120.5(2) . . ?
O2 C10 C8 125.2(3) . . ?
C4 C5 C6 120.1(3) . . ?
C6 C1 C7 112.1(2) . . ?
C6 C1 C2 118.8(2) . . ?
C2 C1 C7 129.1(2) . . ?
C16 C15 C14 120.9(2) . . ?
C16 C17 C18 120.5(2) . . ?
O1 C7 C1 107.9(2) . . ?
O1 C7 C11 106.5(3) . . ?
C1 C7 C11 110.77(19) . . ?
C15 C16 C17 119.5(2) . . ?
C7 C11 C12 108.78(19) . . ?
O3 C19 C14 124.3(3) . . ?
C3 C4 C5 120.4(3) . . ?
C3 C2 C1 118.1(3) . . ?
C4 C3 C2 122.5(3) . . ?

loop_
_geom_bond_atom_site_label_1
_geom_bond_atom_site_label_2
_geom_bond_distance
_geom_bond_site_symmetry_2
_geom_bond_publ_flag
O1 C10 1.348(4) . ?
O1 C7 1.469(4) . ?
O2 C10 1.208(3) . ?
C6 C8 1.507(3) . ?
C6 C5 1.386(3) . ?
C6 C1 1.391(3) . ?
C13 C14 1.408(3) . ?
C13 C12 1.516(3) . ?
C13 C18 1.393(3) . ?
C8 C12 1.591(3) . ?
C8 C10 1.528(3) . ?
C8 C9 1.510(3) . ?
C14 C15 1.398(3) . ?
C14 C19 1.485(4) . ?
C12 C11 1.551(3) . ?
C18 C17 1.382(3) . ?
O3 C19 1.194(4) . ?
C5 C4 1.374(4) . ?
C1 C7 1.479(4) . ?
C1 C2 1.424(4) . ?
C15 C16 1.371(4) . ?
C17 C16 1.374(4) . ?
C7 C11 1.525(4) . ?
C4 C3 1.335(5) . ?
C2 C3 1.385(5) . ?
